data_7123776
loop_
_publ_author_name
'Li, Yahui'
'Yu, Hongwei'
'Han, Guopeng'
'Li, Hao'
'Yang, Zhihua'
'Pan, Shilie'

_publ_section_title
;
 Ba3B10O17F2&#x00B7;0.1KF: The First Mixed Alkali/Alkaline-Earth Metal
 Fluorooxoborate with Unprecedented Double-layered B-O/F Anionic
 Arrangement
;
_journal_name_full 'Chemical Communications'
_journal_paper_doi 10.1039/C9CC02808K
_journal_year 2019
_chemical_formula_moiety 'B10 Ba3 F2.09 K0.09 O17'
_chemical_formula_sum 'B10 Ba3 F2.09 K0.09 O17'
_chemical_formula_weight 835.06
_space_group_crystal_system triclinic
_space_group_IT_number 2
_space_group_name_Hall '-P 1'
_space_group_name_H-M_alt 'P -1'
_symmetry_space_group_name_Hall '-P 1'
_symmetry_space_group_name_H-M 'P -1'
_atom_sites_solution_primary direct
_audit_creation_date 2018-11-20
_audit_creation_method
;
Olex2 1.2
(compiled 2018.04.26 svn.r3504 for OlexSys, GUI svn.r5492)
;
_audit_update_record
;
2019-02-26 deposited with the CCDC.    2019-06-28 downloaded from the CCDC.
;
_cell_angle_alpha 108.909(4)
_cell_angle_beta 94.499(4)
_cell_angle_gamma 90.543(4)
_cell_formula_units_Z 2
_cell_length_a 6.6187(3)
_cell_length_b 11.2123(6)
_cell_length_c 11.3236(6)
_cell_measurement_reflns_used 3030
_cell_measurement_temperature 296(2)
_cell_measurement_theta_max 27.09
_cell_measurement_theta_min 3.49
_cell_volume 791.99(7)
_computing_cell_refinement 'SAINT V8.38A (?, 2016)'
_computing_data_collection 'Bruker SMART'
_computing_data_reduction 'SAINT V8.38A (?, 2016)'
_computing_molecular_graphics 'Olex2 (Dolomanov et al., 2009)'
_computing_publication_material 'Olex2 (Dolomanov et al., 2009)'
_computing_structure_refinement 'ShelXL (Sheldrick, 2015)'
_computing_structure_solution 'ShelXS-1997 (Sheldrick, 2008)'
_diffrn_ambient_temperature 296.15
_diffrn_measured_fraction_theta_full 0.999
_diffrn_measured_fraction_theta_max 0.994
_diffrn_measurement_device_type 'CCD area detector'
_diffrn_measurement_method 'phi and omega scans'
_diffrn_radiation_monochromator graphite
_diffrn_radiation_type MoK\a
_diffrn_radiation_wavelength 0.71073
_diffrn_reflns_av_R_equivalents 0.0377
_diffrn_reflns_av_unetI/netI 0.0485
_diffrn_reflns_Laue_measured_fraction_full 0.999
_diffrn_reflns_Laue_measured_fraction_max 0.994
_diffrn_reflns_limit_h_max 8
_diffrn_reflns_limit_h_min -8
_diffrn_reflns_limit_k_max 14
_diffrn_reflns_limit_k_min -14
_diffrn_reflns_limit_l_max 14
_diffrn_reflns_limit_l_min -14
_diffrn_reflns_number 10007
_diffrn_reflns_point_group_measured_fraction_full 0.999
_diffrn_reflns_point_group_measured_fraction_max 0.994
_diffrn_reflns_theta_full 25.242
_diffrn_reflns_theta_max 27.505
_diffrn_reflns_theta_min 1.921
_exptl_absorpt_coefficient_mu 7.517
_exptl_absorpt_correction_T_max 0.7456
_exptl_absorpt_correction_T_min 0.6184
_exptl_absorpt_correction_type none
_exptl_absorpt_process_details
;
SADABS-2016/2 (Bruker,2016/2) was used for absorption correction.
wR2(int) was 0.0633 before and 0.0438 after correction.
The Ratio of minimum to maximum transmission is 0.8294.
The \l/2 correction factor is Not present.
;
_exptl_crystal_colour Colorless
_exptl_crystal_density_diffrn 3.502
_exptl_crystal_density_method 'not measured'
_exptl_crystal_description Block
_exptl_crystal_F_000 749
_refine_diff_density_max 1.501
_refine_diff_density_min -0.852
_refine_diff_density_rms 0.209
_refine_ls_extinction_method none
_refine_ls_goodness_of_fit_ref 1.028
_refine_ls_hydrogen_treatment undef
_refine_ls_matrix_type full
_refine_ls_number_parameters 304
_refine_ls_number_reflns 3626
_refine_ls_number_restraints 12
_refine_ls_restrained_S_all 1.030
_refine_ls_R_factor_all 0.0391
_refine_ls_R_factor_gt 0.0291
_refine_ls_shift/su_max 0.001
_refine_ls_shift/su_mean 0.000
_refine_ls_structure_factor_coef Fsqd
_refine_ls_weighting_details 'w=1/[\s^2^(Fo^2^)+(0.0169P)^2^] where P=(Fo^2^+2Fc^2^)/3'
_refine_ls_weighting_scheme calc
_refine_ls_wR_factor_gt 0.0490
_refine_ls_wR_factor_ref 0.0520
_reflns_Friedel_coverage 0.000
_reflns_number_gt 3021
_reflns_number_total 3626
_reflns_threshold_expression 'I > 2\s(I)'
_cod_data_source_file c9cc02808k2.cif
_cod_data_source_block 112121222
_cod_database_code 7123776
_shelx_shelxl_version_number 2018/3
_shelx_space_group_comment
;
The symmetry employed for this shelxl refinement is uniquely defined
by the following loop, which should always be used as a source of
symmetry information in preference to the above space-group names.
They are only intended as comments.
;
_olex2_refinement_description
;
1. Uiso/Uaniso restraints and constraints
Uanis(K1) \\sim Ueq, Uanis(F3) \\sim Ueq: with sigma of 0.003 and sigma for
terminal atoms of 0.006
2. Others
 Fixed Sof: K1(0.08524) F3(0.08524)
;
_olex2_submission_special_instructions 'No special instructions were received'

loop_
_space_group_symop_operation_xyz
'x, y, z'
'-x, -y, -z'

loop_
_atom_site_label
_atom_site_type_symbol
_atom_site_fract_x
_atom_site_fract_y
_atom_site_fract_z
_atom_site_U_iso_or_equiv
_atom_site_adp_type
_atom_site_occupancy
_atom_site_site_symmetry_order
_atom_site_calc_flag
_atom_site_refinement_flags_posn
_atom_site_refinement_flags_adp
_atom_site_refinement_flags_occupancy
Ba1 Ba 1.33723(4) 0.87585(3) 0.58904(3) 0.01116(8) Uani 1 1 d . . .
Ba2 Ba 1.25832(4) 0.16535(3) 0.97546(3) 0.01146(8) Uani 1 1 d . . .
Ba3 Ba 0.87978(5) 0.44424(3) 0.81546(3) 0.01307(8) Uani 1 1 d . . .
B1 B 1.3451(8) 0.6065(6) 0.7730(5) 0.0095(12) Uani 1 1 d . . .
B2 B 1.0080(8) 0.6961(6) 0.7523(5) 0.0117(12) Uani 1 1 d . . .
B3 B 0.6405(8) 0.6710(5) 0.6709(5) 0.0085(12) Uani 1 1 d . . .
B4 B 0.8743(8) 0.7679(6) 0.5760(5) 0.0103(12) Uani 1 1 d . . .
B5 B 0.7943(8) 0.8188(5) 0.3804(5) 0.0079(12) Uani 1 1 d . . .
B6 B 0.6083(9) 0.6272(6) 0.2435(5) 0.0124(13) Uani 1 1 d . . .
B7 B 0.4454(8) 0.8343(6) 0.2916(5) 0.0085(12) Uani 1 1 d . . .
B8 B 0.2549(9) 0.8087(6) -0.0719(5) 0.0096(12) Uani 1 1 d . . .
B9 B 0.3126(8) 0.9629(6) 0.1529(5) 0.0085(12) Uani 1 1 d . . .
B10 B 0.0836(9) 0.8948(6) 0.2814(5) 0.0105(12) Uani 1 1 d . . .
O1 O 1.1303(4) 0.5898(3) 0.7426(3) 0.0079(7) Uani 1 1 d . . .
O2 O 0.7923(5) 0.6570(3) 0.7535(3) 0.0108(8) Uani 1 1 d . . .
O3 O 1.0298(5) 0.7508(3) 0.6517(3) 0.0135(8) Uani 1 1 d . . .
O4 O 0.4418(5) 0.6429(3) 0.6746(3) 0.0129(8) Uani 1 1 d . . .
O5 O 0.9154(5) 0.8354(3) 0.4993(3) 0.0109(8) Uani 1 1 d . . .
O6 O 0.7876(5) 0.6827(3) 0.3061(3) 0.0110(8) Uani 1 1 d . . .
O7 O 0.6798(5) 0.7217(3) 0.5778(3) 0.0112(8) Uani 1 1 d . . .
O8 O 0.5599(5) 0.5031(3) 0.2060(3) 0.0122(8) Uani 1 1 d . . .
O9 O 0.5899(4) 0.8661(3) 0.4011(3) 0.0078(7) Uani 1 1 d . . .
O10 O 0.4606(5) 0.7016(3) 0.2147(3) 0.0164(8) Uani 1 1 d . . .
O11 O 0.2380(5) 0.8457(3) 0.3362(3) 0.0121(8) Uani 1 1 d . . .
O12 O 0.4750(5) 0.9171(3) 0.2176(3) 0.0093(7) Uani 1 1 d . . .
O13 O 0.1134(5) 0.9404(3) 0.1859(3) 0.0120(8) Uani 1 1 d . . .
O14 O -0.1112(5) 0.8934(3) 0.3108(3) 0.0103(7) Uani 1 1 d . . .
O15 O 0.3226(5) 0.9213(3) 0.0183(3) 0.0111(8) Uani 1 1 d . . .
O16 O 0.3911(5) 0.7159(3) -0.1072(3) 0.0097(7) Uani 1 1 d . . .
O17 O 0.0634(5) 0.8000(3) -0.1267(3) 0.0129(8) Uani 1 1 d . . .
F1 F 0.3571(4) 1.0986(3) 0.1902(2) 0.0163(7) Uani 1 1 d . . .
F2 F 1.0988(5) 0.3721(3) 0.9738(3) 0.0223(7) Uani 1 1 d . . .
K1 K 1.000000 0.500000 0.500000 0.025(2) Uani 0.1705 2 d S TU P
F3 F 1.234(7) 0.623(5) 0.429(4) 0.050(13) Uani 0.0852 1 d . U .

loop_
_atom_site_aniso_label
_atom_site_aniso_U_11
_atom_site_aniso_U_22
_atom_site_aniso_U_33
_atom_site_aniso_U_23
_atom_site_aniso_U_13
_atom_site_aniso_U_12
Ba1 0.00878(15) 0.01377(18) 0.01221(15) 0.00591(13) 0.00143(11) -0.00049(13)
Ba2 0.00875(16) 0.01369(18) 0.01210(15) 0.00453(13) 0.00026(11) 0.00195(13)
Ba3 0.01176(16) 0.01224(18) 0.01649(16) 0.00659(13) 0.00063(12) 0.00022(13)
B1 0.009(3) 0.009(3) 0.013(3) 0.006(2) 0.002(2) -0.002(2)
B2 0.007(3) 0.013(3) 0.014(3) 0.003(3) 0.001(2) -0.003(2)
B3 0.010(3) 0.007(3) 0.010(3) 0.005(2) 0.002(2) 0.001(2)
B4 0.011(3) 0.014(3) 0.010(3) 0.007(2) 0.005(2) 0.001(2)
B5 0.004(3) 0.010(3) 0.010(3) 0.003(2) 0.000(2) 0.001(2)
B6 0.016(3) 0.010(3) 0.014(3) 0.007(2) 0.001(2) -0.004(3)
B7 0.005(3) 0.011(3) 0.010(3) 0.004(2) 0.000(2) 0.000(2)
B8 0.014(3) 0.009(3) 0.008(3) 0.006(2) 0.002(2) -0.002(2)
B9 0.007(3) 0.011(3) 0.007(3) 0.002(2) 0.000(2) 0.003(2)
B10 0.012(3) 0.007(3) 0.011(3) 0.001(2) 0.002(2) -0.002(2)
O1 0.0027(16) 0.0078(19) 0.0126(17) 0.0029(14) -0.0003(13) -0.0016(14)
O2 0.0058(17) 0.013(2) 0.0165(18) 0.0092(16) 0.0003(14) -0.0032(15)
O3 0.0073(18) 0.019(2) 0.0184(19) 0.0130(16) -0.0012(14) -0.0021(16)
O4 0.0058(17) 0.019(2) 0.0154(19) 0.0079(16) 0.0011(14) -0.0008(15)
O5 0.0072(17) 0.016(2) 0.0119(18) 0.0078(15) -0.0025(13) -0.0001(15)
O6 0.0052(17) 0.010(2) 0.0148(18) 0.0003(15) 0.0012(14) 0.0017(15)
O7 0.0060(17) 0.017(2) 0.0135(18) 0.0105(16) -0.0033(13) -0.0039(15)
O8 0.0093(18) 0.0075(19) 0.0193(19) 0.0049(15) -0.0034(14) 0.0001(15)
O9 0.0037(16) 0.012(2) 0.0093(17) 0.0056(14) -0.0007(13) 0.0010(14)
O10 0.016(2) 0.008(2) 0.021(2) 0.0018(16) -0.0084(15) 0.0010(16)
O11 0.0072(17) 0.019(2) 0.0159(18) 0.0135(16) 0.0020(14) 0.0013(15)
O12 0.0056(17) 0.012(2) 0.0140(18) 0.0096(15) 0.0006(13) 0.0001(15)
O13 0.0085(18) 0.019(2) 0.0125(18) 0.0101(16) 0.0027(14) 0.0025(16)
O14 0.0071(17) 0.015(2) 0.0123(17) 0.0098(15) 0.0012(13) 0.0013(15)
O15 0.0137(19) 0.012(2) 0.0082(17) 0.0036(15) 0.0024(14) -0.0003(15)
O16 0.0065(17) 0.0095(19) 0.0112(17) 0.0010(15) -0.0005(13) 0.0015(15)
O17 0.0113(18) 0.013(2) 0.0127(18) 0.0023(15) 0.0015(14) 0.0045(16)
F1 0.0241(17) 0.0099(17) 0.0125(15) 0.0007(12) 0.0011(12) -0.0001(14)
F2 0.0330(19) 0.0174(19) 0.0167(16) 0.0054(14) 0.0023(14) 0.0104(15)
K1 0.036(3) 0.021(3) 0.021(3) 0.008(3) 0.009(3) -0.004(3)
F3 0.050(13) 0.050(13) 0.050(13) 0.016(5) 0.004(3) 0.002(3)

loop_
_atom_type_symbol
_atom_type_description
_atom_type_scat_dispersion_real
_atom_type_scat_dispersion_imag
_atom_type_scat_source
B B 0.0013 0.0007 'International Tables Vol C Tables 4.2.6.8 and 6.1.1.4'
Ba Ba -0.3244 2.2819 'International Tables Vol C Tables 4.2.6.8 and 6.1.1.4'
F F 0.0171 0.0103 'International Tables Vol C Tables 4.2.6.8 and 6.1.1.4'
K K 0.2009 0.2494 'International Tables Vol C Tables 4.2.6.8 and 6.1.1.4'
O O 0.0106 0.0060 'International Tables Vol C Tables 4.2.6.8 and 6.1.1.4'

loop_
_geom_angle_atom_site_label_1
_geom_angle_atom_site_label_2
_geom_angle_atom_site_label_3
_geom_angle
_geom_angle_site_symmetry_1
_geom_angle_site_symmetry_3
O3 Ba1 B4 23.86(12) . .
O3 Ba1 O4 61.62(9) . 1_655
O3 Ba1 O5 48.57(9) . .
O3 Ba1 O7 105.63(10) . 1_655
O3 Ba1 O9 134.42(10) . 2_776
O3 Ba1 O9 143.72(10) . 1_655
O3 Ba1 O11 104.30(10) . 1_655
O3 Ba1 O12 116.48(9) . 2_776
O3 Ba1 O14 86.88(10) . 2_676
O3 Ba1 F1 99.46(9) . 2_776
O3 Ba1 F3 62.6(9) . .
O4 Ba1 B4 82.54(12) 1_655 .
O5 Ba1 B4 24.70(11) . .
O5 Ba1 O4 104.47(9) . 1_655
O5 Ba1 O9 101.51(9) . 2_776
O5 Ba1 O14 68.78(9) . 2_676
O5 Ba1 F1 145.08(8) . 2_776
O7 Ba1 B4 122.57(13) 1_655 .
O7 Ba1 O4 45.14(8) 1_655 1_655
O7 Ba1 O5 135.96(10) 1_655 .
O7 Ba1 O9 117.51(9) 1_655 2_776
O7 Ba1 O14 154.43(9) 1_655 2_676
O7 Ba1 F1 56.27(8) 1_655 2_776
O7 Ba1 F3 69.8(9) 1_655 .
O9 Ba1 B4 119.84(12) 2_776 .
O9 Ba1 B4 131.37(12) 1_655 .
O9 Ba1 O4 151.70(9) 2_776 1_655
O9 Ba1 O4 105.68(9) 1_655 1_655
O9 Ba1 O5 113.05(9) 1_655 .
O9 Ba1 O7 63.98(9) 1_655 1_655
O9 Ba1 O9 73.60(10) 1_655 2_776
O9 Ba1 O11 50.33(9) 1_655 1_655
O9 Ba1 O12 99.32(9) 1_655 2_776
O9 Ba1 O14 117.75(9) 1_655 2_676
O9 Ba1 O14 47.66(8) 2_776 2_676
O9 Ba1 F1 101.46(8) 1_655 2_776
O9 Ba1 F1 92.88(8) 2_776 2_776
O9 Ba1 F3 81.6(9) 1_655 .
O11 Ba1 B4 83.76(11) 1_655 .
O11 Ba1 O4 120.71(9) 1_655 1_655
O11 Ba1 O5 62.81(9) 1_655 .
O11 Ba1 O7 102.01(9) 1_655 1_655
O11 Ba1 O9 81.35(9) 1_655 2_776
O11 Ba1 O12 129.97(10) 1_655 2_776
O11 Ba1 O14 96.14(9) 1_655 2_676
O11 Ba1 F1 151.74(8) 1_655 2_776
O11 Ba1 F3 64.2(9) 1_655 .
O12 Ba1 B4 125.59(12) 2_776 .
O12 Ba1 O4 104.13(9) 2_776 1_655
O12 Ba1 O5 128.22(9) 2_776 .
O12 Ba1 O7 93.98(9) 2_776 1_655
O12 Ba1 O9 49.63(9) 2_776 2_776
O12 Ba1 O14 60.46(9) 2_776 2_676
O12 Ba1 F1 45.98(9) 2_776 2_776
O12 Ba1 F3 161.7(9) 2_776 .
O14 Ba1 B4 76.93(12) 2_676 .
O14 Ba1 O4 135.29(8) 2_676 1_655
O14 Ba1 F1 100.25(8) 2_676 2_776
F1 Ba1 B4 122.27(11) 2_776 .
F1 Ba1 O4 59.16(8) 2_776 1_655
F3 Ba1 B4 61.8(9) . .
F3 Ba1 O4 58.5(9) . 1_655
F3 Ba1 O5 66.4(9) . .
F3 Ba1 O9 145.4(9) . 2_776
F3 Ba1 O14 135.1(9) . 2_676
F3 Ba1 F1 115.8(9) . 2_776
B8 Ba2 B9 45.00(13) 2_766 2_766
O2 Ba2 B8 84.13(11) 2_767 2_766
O2 Ba2 B9 129.03(11) 2_767 2_766
O2 Ba2 O14 144.49(9) 2_767 2_666
O12 Ba2 B8 64.82(11) 2_766 2_766
O12 Ba2 B9 24.65(11) 2_766 2_766
O12 Ba2 O2 145.87(9) 2_766 2_767
O12 Ba2 O13 95.56(9) 2_766 2_666
O12 Ba2 O14 57.54(9) 2_766 2_666
O12 Ba2 O15 86.72(9) 2_766 1_646
O12 Ba2 O15 49.20(9) 2_766 2_766
O13 Ba2 B8 157.58(12) 2_666 2_766
O13 Ba2 B9 112.99(11) 2_666 2_766
O13 Ba2 O2 117.31(9) 2_666 2_767
O13 Ba2 O14 44.08(8) 2_666 2_666
O13 Ba2 O15 90.20(9) 2_666 1_646
O13 Ba2 O15 133.16(9) 2_666 2_766
O14 Ba2 B8 121.20(11) 2_666 2_766
O14 Ba2 B9 80.99(11) 2_666 2_766
O15 Ba2 B8 78.48(12) 1_646 2_766
O15 Ba2 B8 24.82(12) 2_766 2_766
O15 Ba2 B9 70.33(11) 1_646 2_766
O15 Ba2 B9 25.04(11) 2_766 2_766
O15 Ba2 O2 101.27(9) 1_646 2_767
O15 Ba2 O2 105.44(9) 2_766 2_767
O15 Ba2 O14 107.63(9) 1_646 2_666
O15 Ba2 O14 106.02(8) 2_766 2_666
O15 Ba2 O15 62.33(10) 2_766 1_646
O16 Ba2 B8 23.87(12) 2_766 2_766
O16 Ba2 B9 66.26(12) 2_766 2_766
O16 Ba2 O2 64.98(8) 2_766 2_767
O16 Ba2 O12 81.26(9) 2_766 2_766
O16 Ba2 O13 172.48(9) 2_766 2_666
O16 Ba2 O14 129.66(9) 2_766 2_666
O16 Ba2 O15 48.66(9) 2_766 2_766
O16 Ba2 O15 96.40(10) 2_766 1_646
O16 Ba2 O17 111.83(9) 2_766 2_666
O16 Ba2 F1 67.37(9) 2_766 1_646
O17 Ba2 B8 126.20(11) 2_666 2_766
O17 Ba2 B9 157.46(12) 2_666 2_766
O17 Ba2 O2 47.68(9) 2_666 2_767
O17 Ba2 O12 166.37(10) 2_666 2_766
O17 Ba2 O13 71.90(9) 2_666 2_666
O17 Ba2 O14 112.55(9) 2_666 2_666
O17 Ba2 O15 137.06(9) 2_666 2_766
O17 Ba2 O15 88.00(9) 2_666 1_646
O17 Ba2 F1 68.25(9) 2_666 1_646
F1 Ba2 B8 64.83(11) 1_646 2_766
F1 Ba2 B9 91.56(11) 1_646 2_766
F1 Ba2 O2 56.46(8) 1_646 2_767
F1 Ba2 O12 115.93(9) 1_646 2_766
F1 Ba2 O13 120.07(9) 1_646 2_666
F1 Ba2 O14 153.80(9) 1_646 2_666
F1 Ba2 O15 46.58(8) 1_646 1_646
F1 Ba2 O15 68.81(8) 1_646 2_766
F2 Ba2 B8 114.75(13) . 2_766
F2 Ba2 B9 128.32(12) . 2_766
F2 Ba2 O2 68.70(9) . 2_767
F2 Ba2 O12 110.54(9) . 2_766
F2 Ba2 O13 81.31(10) . 2_666
F2 Ba2 O14 77.60(9) . 2_666
F2 Ba2 O15 134.53(10) . 2_766
F2 Ba2 O15 161.32(9) . 1_646
F2 Ba2 O16 93.38(10) . 2_766
F2 Ba2 O17 73.58(10) . 2_666
F2 Ba2 F1 125.08(9) . 1_646
B2 Ba3 B6 112.85(14) . 2_666
B2 Ba3 K1 47.65(10) . .
B6 Ba3 K1 100.27(10) 2_666 .
O1 Ba3 B2 25.55(12) . .
O1 Ba3 B6 133.48(12) . 2_666
O1 Ba3 O2 51.76(9) . .
O1 Ba3 O6 65.64(10) . 2_766
O1 Ba3 O8 116.03(9) . 2_666
O1 Ba3 O10 152.78(10) . 2_666
O1 Ba3 O11 125.04(9) . 2_666
O1 Ba3 K1 42.15(7) . .
O1 Ba3 F3 78.6(10) . 2_766
O2 Ba3 B2 27.20(12) . .
O2 Ba3 B6 86.05(12) . 2_666
O2 Ba3 O6 112.33(9) . 2_766
O2 Ba3 O8 64.85(9) . 2_666
O2 Ba3 O11 129.76(9) . 2_666
O2 Ba3 K1 54.59(7) . .
O6 Ba3 B2 90.41(12) 2_766 .
O6 Ba3 B6 129.95(12) 2_766 2_666
O6 Ba3 O8 146.96(9) 2_766 2_666
O6 Ba3 O11 68.67(9) 2_766 2_666
O6 Ba3 K1 62.89(7) 2_766 .
O8 Ba3 B2 92.02(12) 2_666 .
O8 Ba3 B6 24.17(12) 2_666 2_666
O8 Ba3 O11 87.92(9) 2_666 2_666
O8 Ba3 K1 95.50(6) 2_666 .
O10 Ba3 B2 136.57(13) 2_666 .
O10 Ba3 B6 24.21(12) 2_666 2_666
O10 Ba3 O2 110.16(10) 2_666 .
O10 Ba3 O6 114.92(10) 2_666 2_766
O10 Ba3 O8 47.43(10) 2_666 2_666
O10 Ba3 O11 46.28(9) 2_666 2_666
O10 Ba3 K1 111.97(7) 2_666 .
O11 Ba3 B2 137.55(11) 2_666 .
O11 Ba3 B6 64.42(12) 2_666 2_666
O11 Ba3 K1 90.08(5) 2_666 .
F2 Ba3 B2 120.66(13) . .
F2 Ba3 B2 73.81(12) 2_767 .
F2 Ba3 B6 121.83(12) . 2_666
F2 Ba3 B6 103.31(12) 2_767 2_666
F2 Ba3 O1 104.50(10) . .
F2 Ba3 O1 85.19(10) 2_767 .
F2 Ba3 O2 74.52(9) 2_767 .
F2 Ba3 O2 141.17(10) . .
F2 Ba3 O6 72.11(9) . 2_766
F2 Ba3 O6 126.07(10) 2_767 2_766
F2 Ba3 O8 132.38(9) . 2_666
F2 Ba3 O8 86.05(9) 2_767 2_666
F2 Ba3 O10 111.22(10) 2_767 2_666
F2 Ba3 O10 101.13(10) . 2_666
F2 Ba3 O11 148.31(9) 2_767 2_666
F2 Ba3 O11 88.57(9) . 2_666
F2 Ba3 F2 73.05(11) . 2_767
F2 Ba3 K1 131.99(7) . .
F2 Ba3 K1 121.45(7) 2_767 .
F2 Ba3 F3 141.2(10) . 2_766
F2 Ba3 F3 144.8(10) 2_767 2_766
F3 Ba3 B2 78.4(10) 2_766 .
F3 Ba3 B6 68.4(10) 2_766 2_666
F3 Ba3 O2 70.9(10) 2_766 .
F3 Ba3 O6 74.5(10) 2_766 2_766
F3 Ba3 O8 73.8(10) 2_766 2_666
F3 Ba3 O10 75.7(10) 2_766 2_666
F3 Ba3 O11 60.9(10) 2_766 2_666
F3 Ba3 K1 36.5(10) 2_766 .
O1 B1 O4 109.9(4) . 1_655
O1 B1 O8 113.6(4) . 2_766
O1 B1 O16 109.8(4) . 1_656
O1 B1 K1 42.0(2) . .
O4 B1 O16 105.5(4) 1_655 1_656
O4 B1 K1 74.2(2) 1_655 .
O8 B1 O4 111.2(4) 2_766 1_655
O8 B1 O16 106.3(4) 2_766 1_656
O8 B1 K1 108.7(3) 2_766 .
O16 B1 K1 142.3(3) 1_656 .
O1 B2 Ba3 53.8(2) . .
O1 B2 O2 108.4(4) . .
O1 B2 O3 113.5(4) . .
O1 B2 O17 110.8(4) . 1_656
O1 B2 K1 63.4(2) . .
O2 B2 Ba3 57.4(2) . .
O2 B2 O17 107.0(4) . 1_656
O2 B2 K1 86.7(3) . .
O3 B2 Ba3 145.1(4) . .
O3 B2 O2 110.6(4) . .
O3 B2 O17 106.3(4) . 1_656
O3 B2 K1 67.5(3) . .
O17 B2 Ba3 108.5(3) 1_656 .
O17 B2 K1 166.2(3) 1_656 .
K1 B2 Ba3 78.71(14) . .
Ba1 B3 K1 126.19(16) 1_455 .
O2 B3 Ba1 145.7(4) . 1_455
O2 B3 O7 121.1(4) . .
O2 B3 K1 72.8(3) . .
O4 B3 Ba1 68.3(3) . 1_455
O4 B3 O2 124.3(4) . .
O4 B3 O7 114.5(4) . .
O4 B3 K1 130.8(3) . .
O7 B3 Ba1 56.6(2) . 1_455
O7 B3 K1 71.4(3) . .
O3 B4 Ba1 55.2(2) . .
O3 B4 O5 116.9(4) . .
O3 B4 O7 121.6(4) . .
O3 B4 K1 67.7(3) . .
O5 B4 Ba1 61.7(2) . .
O5 B4 O7 121.5(5) . .
O5 B4 K1 117.1(3) . .
O7 B4 Ba1 176.5(3) . .
O7 B4 K1 86.9(3) . .
K1 B4 Ba1 92.68(15) . .
O5 B5 Ba1 102.1(3) . 2_776
O5 B5 O6 107.8(4) . .
O5 B5 O14 110.0(4) . 1_655
O6 B5 Ba1 150.1(3) . 2_776
O6 B5 O14 110.0(4) . 1_655
O9 B5 Ba1 55.7(2) . 2_776
O9 B5 O5 111.5(4) . .
O9 B5 O6 111.4(4) . .
O9 B5 O14 106.1(4) . 1_655
O14 B5 Ba1 57.7(2) 1_655 2_776
O6 B6 Ba3 160.0(4) . 2_666
O6 B6 O10 119.2(5) . .
O8 B6 Ba3 65.2(3) . 2_666
O8 B6 O6 125.5(5) . .
O8 B6 O10 115.3(5) . .
O10 B6 Ba3 53.6(2) . 2_666
Ba1 B7 Ba1 84.96(13) 2_776 1_455
O9 B7 Ba1 59.3(2) . 2_776
O9 B7 Ba1 53.8(2) . 1_455
O9 B7 O10 110.6(4) . .
O9 B7 O11 107.6(4) . .
O9 B7 O12 111.1(4) . .
O10 B7 Ba1 114.1(3) . 1_455
O10 B7 Ba1 148.4(3) . 2_776
O10 B7 O11 106.1(4) . .
O11 B7 Ba1 54.6(2) . 1_455
O11 B7 Ba1 105.5(3) . 2_776
O12 B7 Ba1 56.5(2) . 2_776
O12 B7 Ba1 135.3(3) . 1_455
O12 B7 O10 110.5(4) . .
O12 B7 O11 110.9(4) . .
O15 B8 Ba2 63.4(3) . 2_766
O16 B8 Ba2 54.3(2) . 2_766
O16 B8 O15 117.6(5) . .
O17 B8 Ba2 171.8(3) . 2_766
O17 B8 O15 118.6(5) . .
O17 B8 O16 123.6(5) . .
Ba2 B9 Ba2 94.29(13) 2_766 1_464
O12 B9 Ba2 137.8(3) . 1_464
O12 B9 Ba2 55.2(2) . 2_766
O12 B9 O15 113.0(4) . .
O12 B9 F1 104.1(4) . .
O13 B9 Ba2 106.9(3) . 1_464
O13 B9 Ba2 146.9(4) . 2_766
O13 B9 O12 114.1(4) . .
O13 B9 O15 111.7(4) . .
O13 B9 F1 109.7(4) . .
O15 B9 Ba2 59.5(2) . 2_766
O15 B9 Ba2 56.9(2) . 1_464
O15 B9 F1 103.3(4) . .
F1 B9 Ba2 103.4(3) . 2_766
F1 B9 Ba2 50.6(2) . 1_464
O11 B10 Ba2 144.2(4) . 2_666
O13 B10 Ba2 58.1(3) . 2_666
O13 B10 O11 121.5(4) . .
O14 B10 Ba2 67.6(3) . 2_666
O14 B10 O11 123.0(4) . .
O14 B10 O13 115.4(5) . .
B1 O1 Ba3 126.4(3) . .
B1 O1 K1 117.0(3) . .
B2 O1 Ba3 100.6(3) . .
B2 O1 B1 120.4(4) . .
B2 O1 K1 88.0(3) . .
K1 O1 Ba3 95.70(10) . .
Ba2 O2 K1 161.16(11) 2_767 .
Ba3 O2 Ba2 96.78(9) . 2_767
Ba3 O2 K1 81.94(9) . .
B2 O2 Ba2 95.5(3) . 2_767
B2 O2 Ba3 95.4(3) . .
B2 O2 K1 66.1(2) . .
B3 O2 Ba2 111.2(3) . 2_767
B3 O2 Ba3 127.8(3) . .
B3 O2 B2 123.2(4) . .
B3 O2 K1 83.6(3) . .
Ba1 O3 K1 110.67(11) . .
B2 O3 Ba1 134.1(3) . .
B2 O3 K1 83.2(3) . .
B4 O3 Ba1 100.9(3) . .
B4 O3 B2 124.2(4) . .
B4 O3 K1 85.7(3) . .
B1 O4 Ba1 126.1(3) 1_455 1_455
B3 O4 Ba1 87.9(3) . 1_455
B3 O4 B1 128.1(4) . 1_455
B4 O5 Ba1 93.6(3) . .
B4 O5 B5 122.3(4) . .
B5 O5 Ba1 136.6(3) . .
B5 O6 Ba3 123.8(3) . 2_766
B6 O6 Ba3 110.7(3) . 2_766
B6 O6 B5 118.9(4) . .
Ba1 O7 K1 164.96(12) 1_455 .
B3 O7 Ba1 99.3(3) . 1_455
B3 O7 K1 84.5(3) . .
B4 O7 Ba1 121.4(3) . 1_455
B4 O7 B3 118.8(4) . .
B4 O7 K1 67.7(3) . .
B1 O8 Ba3 128.7(3) 2_766 2_666
B6 O8 Ba3 90.6(3) . 2_666
B6 O8 B1 134.4(4) . 2_766
Ba1 O9 Ba1 106.40(10) 1_455 2_776
B5 O9 Ba1 99.6(3) . 2_776
B5 O9 Ba1 131.6(3) . 1_455
B7 O9 Ba1 101.4(2) . 1_455
B7 O9 Ba1 95.1(3) . 2_776
B7 O9 B5 116.3(4) . .
B6 O10 Ba3 102.2(3) . 2_666
B6 O10 B7 121.4(4) . .
B7 O10 Ba3 115.3(3) . 2_666
Ba1 O11 Ba3 109.82(10) 1_455 2_666
B7 O11 Ba1 99.6(3) . 1_455
B7 O11 Ba3 92.3(3) . 2_666
B10 O11 Ba1 129.8(3) . 1_455
B10 O11 Ba3 96.3(3) . 2_666
B10 O11 B7 122.0(4) . .
Ba1 O12 Ba2 108.61(10) 2_776 2_766
B7 O12 Ba1 97.9(3) . 2_776
B7 O12 Ba2 116.7(3) . 2_766
B9 O12 Ba1 108.4(3) . 2_776
B9 O12 Ba2 100.2(2) . 2_766
B9 O12 B7 124.3(4) . .
B9 O13 Ba2 129.9(3) . 2_666
B10 O13 Ba2 98.7(3) . 2_666
B10 O13 B9 122.5(4) . .
Ba1 O14 Ba2 97.68(9) 2_676 2_666
B5 O14 Ba1 97.0(3) 1_455 2_676
B5 O14 Ba2 118.2(3) 1_455 2_666
B10 O14 Ba1 123.0(3) . 2_676
B10 O14 Ba2 89.0(3) . 2_666
B10 O14 B5 128.8(4) . 1_455
Ba2 O15 Ba2 117.67(10) 2_766 1_464
B8 O15 Ba2 91.8(3) . 2_766
B8 O15 Ba2 120.9(3) . 1_464
B8 O15 B9 129.9(4) . .
B9 O15 Ba2 98.9(3) . 1_464
B9 O15 Ba2 95.4(3) . 2_766
B1 O16 Ba2 133.9(3) 1_454 2_766
B8 O16 Ba2 101.8(3) . 2_766
B8 O16 B1 119.7(4) . 1_454
B2 O17 Ba2 109.6(3) 1_454 2_666
B8 O17 Ba2 118.4(3) . 2_666
B8 O17 B2 118.9(4) . 1_454
Ba2 F1 Ba1 146.51(11) 1_464 2_776
B9 F1 Ba1 98.6(3) . 2_776
B9 F1 Ba2 105.6(2) . 1_464
Ba2 F2 Ba3 117.01(11) . 2_767
Ba3 F2 Ba2 135.68(12) . .
Ba3 F2 Ba3 106.95(11) . 2_767
B2 K1 B2 180.0(2) 2_766 .
B2 K1 B4 130.76(16) . 2_766
B2 K1 B4 49.24(16) 2_766 2_766
B2 K1 B4 49.24(16) . .
B2 K1 B4 130.76(16) 2_766 .
B2 K1 O7 124.49(13) . 2_766
B2 K1 O7 55.51(13) . .
B2 K1 O7 55.51(13) 2_766 2_766
B2 K1 O7 124.49(13) 2_766 .
B4 K1 B4 180.0(2) 2_766 .
B4 K1 O7 25.41(12) 2_766 2_766
B4 K1 O7 154.59(12) 2_766 .
B4 K1 O7 154.60(12) . 2_766
B4 K1 O7 25.40(12) . .
O1 K1 B2 151.46(13) . 2_766
O1 K1 B2 28.54(13) . .
O1 K1 B2 28.54(13) 2_766 2_766
O1 K1 B2 151.46(13) 2_766 .
O1 K1 B4 76.81(13) . .
O1 K1 B4 76.81(13) 2_766 2_766
O1 K1 B4 103.19(13) 2_766 .
O1 K1 B4 103.19(13) . 2_766
O1 K1 O1 180.0 . 2_766
O1 K1 O3 127.15(10) 2_766 .
O1 K1 O3 127.14(10) . 2_766
O1 K1 O3 52.86(10) . .
O1 K1 O3 52.86(10) 2_766 2_766
O1 K1 O7 83.39(9) 2_766 2_766
O1 K1 O7 96.61(9) . 2_766
O1 K1 O7 83.39(9) . .
O1 K1 O7 96.61(9) 2_766 .
O3 K1 B2 29.36(13) . .
O3 K1 B2 150.64(13) . 2_766
O3 K1 B2 29.36(13) 2_766 2_766
O3 K1 B2 150.64(13) 2_766 .
O3 K1 B4 153.40(12) 2_766 .
O3 K1 B4 26.60(12) 2_766 2_766
O3 K1 B4 153.40(12) . 2_766
O3 K1 B4 26.60(12) . .
O3 K1 O3 180.0 . 2_766
O3 K1 O7 46.00(9) . .
O3 K1 O7 134.00(9) . 2_766
O3 K1 O7 134.00(9) 2_766 .
O3 K1 O7 46.00(9) 2_766 2_766
O7 K1 O7 180.0 2_766 .
F3 K1 B2 92.0(11) . .
F3 K1 B2 88.0(11) . 2_766
F3 K1 B2 88.0(11) 2_766 .
F3 K1 B2 92.0(11) 2_766 2_766
F3 K1 B4 70.8(11) . .
F3 K1 B4 109.2(11) . 2_766
F3 K1 B4 70.8(11) 2_766 2_766
F3 K1 B4 109.2(11) 2_766 .
F3 K1 O1 96.7(11) 2_766 2_766
F3 K1 O1 83.3(11) 2_766 .
F3 K1 O1 83.3(11) . 2_766
F3 K1 O1 96.7(11) . .
F3 K1 O3 67.8(11) . .
F3 K1 O3 112.2(11) 2_766 .
F3 K1 O3 67.8(11) 2_766 2_766
F3 K1 O3 112.2(11) . 2_766
F3 K1 O7 94.1(11) 2_766 2_766
F3 K1 O7 94.1(11) . .
F3 K1 O7 85.9(11) 2_766 .
F3 K1 O7 85.9(11) . 2_766
F3 K1 F3 180.0 2_766 .
Ba3 F3 Ba1 125.0(17) 2_766 .
K1 F3 Ba1 117.8(16) . .
K1 F3 Ba3 102.3(17) . 2_766

loop_
_geom_bond_atom_site_label_1
_geom_bond_atom_site_label_2
_geom_bond_distance
_geom_bond_site_symmetry_2
Ba1 B4 3.259(6) .
Ba1 O3 2.725(3) .
Ba1 O4 3.132(3) 1_655
Ba1 O5 2.875(3) .
Ba1 O7 2.850(3) 1_655
Ba1 O9 2.784(3) 1_655
Ba1 O9 2.893(3) 2_776
Ba1 O11 2.796(3) 1_655
Ba1 O12 2.820(3) 2_776
Ba1 O14 2.942(3) 2_676
Ba1 F1 3.026(3) 2_776
Ba1 F3 2.87(5) .
Ba2 B8 3.299(6) 2_766
Ba2 B9 3.408(5) 2_766
Ba2 O2 3.116(3) 2_767
Ba2 O12 2.842(3) 2_766
Ba2 O13 2.938(3) 2_666
Ba2 O14 3.162(3) 2_666
Ba2 O15 2.951(3) 2_766
Ba2 O15 2.959(3) 1_646
Ba2 O16 2.738(3) 2_766
Ba2 O17 2.788(3) 2_666
Ba2 F1 2.800(3) 1_646
Ba2 F2 2.561(3) .
Ba3 B2 3.250(6) .
Ba3 B6 3.285(6) 2_666
Ba3 O1 2.670(3) .
Ba3 O2 2.751(3) .
Ba3 O6 2.834(3) 2_766
Ba3 O8 2.982(3) 2_666
Ba3 O10 2.705(3) 2_666
Ba3 O11 3.202(4) 2_666
Ba3 F2 2.554(3) .
Ba3 F2 2.591(3) 2_767
Ba3 K1 3.9583(3) .
Ba3 F3 2.67(4) 2_766
B1 O1 1.432(6) .
B1 O4 1.489(6) 1_655
B1 O8 1.464(7) 2_766
B1 O16 1.512(6) 1_656
B1 K1 3.556(6) .
B2 O1 1.426(7) .
B2 O2 1.492(6) .
B2 O3 1.473(6) .
B2 O17 1.499(7) 1_656
B2 K1 2.983(6) .
B3 O2 1.363(6) .
B3 O4 1.356(6) .
B3 O7 1.391(6) .
B3 K1 3.389(5) .
B4 O3 1.343(6) .
B4 O5 1.364(6) .
B4 O7 1.387(6) .
B4 K1 2.990(6) .
B5 O5 1.467(6) .
B5 O6 1.484(6) .
B5 O9 1.466(6) .
B5 O14 1.485(6) 1_655
B6 O6 1.366(7) .
B6 O8 1.345(7) .
B6 O10 1.378(7) .
B7 O9 1.449(6) .
B7 O10 1.469(7) .
B7 O11 1.492(6) .
B7 O12 1.459(6) .
B8 O15 1.386(6) .
B8 O16 1.364(7) .
B8 O17 1.356(6) .
B9 O12 1.444(6) .
B9 O13 1.440(6) .
B9 O15 1.449(6) .
B9 F1 1.461(6) .
B10 O11 1.366(7) .
B10 O13 1.362(6) .
B10 O14 1.358(6) .
O1 K1 2.669(3) .
O2 K1 3.259(3) .
O3 K1 2.776(4) .
O7 K1 3.228(3) .
K1 F3 2.41(5) 2_766
K1 F3 2.41(5) .
